data_7240989
loop_
_publ_author_name
'Cruz-Cabeza, A. J.'
'Taylor, E.'
'Sugden, I. J.'
'Bowskill, D. H.'
'Wright, S. E.'
'Abdullahi, H.'
'Tulegenov, D.'
'Sadiq, G.'
'Davey, R. J.'

_publ_section_title
;
 Can solvated intermediates inform us about nucleation pathways? The case
 of \b-pABA
;
_journal_name_full CrystEngComm
_journal_paper_doi 10.1039/D0CE00970A
_journal_year 2020
_chemical_formula_sum 'C8.5 H10 N O2.5'
_chemical_formula_weight 166.17
_chemical_name_systematic '4-aminobenzoic acid acetone solvate'
_space_group_crystal_system triclinic
_space_group_IT_number 2
_space_group_name_Hall '-P 1'
_space_group_name_H-M_alt 'P -1'
_atom_sites_solution_hydrogens mixed
_audit_creation_method SHELXL-2014/7
_audit_update_record
;
2020-06-15 deposited with the CCDC.	2020-07-29 downloaded from the CCDC.
;
_cell_angle_alpha 88.805(2)
_cell_angle_beta 83.313(2)
_cell_angle_gamma 84.487(2)
_cell_formula_units_Z 4
_cell_length_a 5.0395(2)
_cell_length_b 8.2374(3)
_cell_length_c 20.4205(7)
_cell_measurement_reflns_used 4642
_cell_measurement_temperature 150(2)
_cell_measurement_theta_max 72.23
_cell_measurement_theta_min 6.55
_cell_volume 838.00(5)
_computing_cell_refinement 'Bruker SAINT'
_computing_data_collection 'Bruker APEX2'
_computing_data_reduction 'Bruker SAINT'
_computing_molecular_graphics 'Bruker SHELXTL'
_computing_publication_material 'Bruker SHELXTL'
_computing_structure_refinement 'SHELXL-2014/7 (Sheldrick, 2014)'
_computing_structure_solution 'SHELXS-97 (Sheldrick, 2008)'
_diffrn_ambient_temperature 150(2)
_diffrn_measured_fraction_theta_full 0.961
_diffrn_measured_fraction_theta_max 0.951
_diffrn_measurement_device_type 'Bruker APEX-II CCD'
_diffrn_measurement_method '\f and \w scans'
_diffrn_radiation_type CuK\a
_diffrn_radiation_wavelength 1.54178
_diffrn_reflns_av_R_equivalents 0.0205
_diffrn_reflns_av_unetI/netI 0.0227
_diffrn_reflns_Laue_measured_fraction_full 0.961
_diffrn_reflns_Laue_measured_fraction_max 0.951
_diffrn_reflns_limit_h_max 6
_diffrn_reflns_limit_h_min -6
_diffrn_reflns_limit_k_max 10
_diffrn_reflns_limit_k_min -10
_diffrn_reflns_limit_l_max 25
_diffrn_reflns_limit_l_min -24
_diffrn_reflns_number 8371
_diffrn_reflns_point_group_measured_fraction_full 0.961
_diffrn_reflns_point_group_measured_fraction_max 0.951
_diffrn_reflns_theta_full 67.679
_diffrn_reflns_theta_max 72.313
_diffrn_reflns_theta_min 5.841
_exptl_absorpt_coefficient_mu 0.813
_exptl_absorpt_correction_T_max 0.938
_exptl_absorpt_correction_T_min 0.858713
_exptl_absorpt_correction_type multi-scan
_exptl_absorpt_process_details SADABS
_exptl_crystal_colour white
_exptl_crystal_density_diffrn 1.317
_exptl_crystal_description block
_exptl_crystal_F_000 352
_exptl_crystal_recrystallization_method 'Re-crystallisation from solvent: Acetone/Water'
_exptl_crystal_size_max 0.270
_exptl_crystal_size_mid 0.160
_exptl_crystal_size_min 0.080
_refine_diff_density_max 0.227
_refine_diff_density_min -0.285
_refine_diff_density_rms 0.046
_refine_ls_extinction_method none
_refine_ls_goodness_of_fit_ref 1.067
_refine_ls_hydrogen_treatment mixed
_refine_ls_matrix_type full
_refine_ls_number_parameters 237
_refine_ls_number_reflns 3161
_refine_ls_number_restraints 0
_refine_ls_restrained_S_all 1.067
_refine_ls_R_factor_all 0.0411
_refine_ls_R_factor_gt 0.0381
_refine_ls_shift/su_max 0.000
_refine_ls_shift/su_mean 0.000
_refine_ls_structure_factor_coef Fsqd
_refine_ls_weighting_details 'w=1/[\s^2^(Fo^2^)+(0.0596P)^2^+0.2650P] where P=(Fo^2^+2Fc^2^)/3'
_refine_ls_weighting_scheme calc
_refine_ls_wR_factor_gt 0.1079
_refine_ls_wR_factor_ref 0.1114
_reflns_Friedel_coverage 0.000
_reflns_number_gt 2878
_reflns_number_total 3161
_reflns_threshold_expression 'I > 2\s(I)'
_cod_data_source_file d0ce00970a2.cif
_cod_data_source_block s4497ma
_cod_depositor_comments
;

2024-06-28
Z value and formula fixed to values more according to usual
chemical conventions.                 miguel
;
_cod_original_formula_sum 'C17 H20 N2 O5'
_cod_original_formula_weight 332.35
_cod_original_formula_units_Z 2
_cod_database_code 7240989
_shelx_shelxl_version_number 2014/7
_shelx_space_group_comment
; 
The symmetry employed for this shelxl refinement is uniquely defined 
by the following loop, which should always be used as a source of 
symmetry information in preference to the above space-group names. 
They are only intended as comments. 
;
_shelx_estimated_absorpt_t_min 0.810
_shelx_estimated_absorpt_t_max 0.938

loop_
_space_group_symop_operation_xyz
'x, y, z'
'-x, -y, -z'

loop_
_atom_site_label
_atom_site_type_symbol
_atom_site_fract_x
_atom_site_fract_y
_atom_site_fract_z
_atom_site_U_iso_or_equiv
_atom_site_adp_type
_atom_site_occupancy
_atom_site_site_symmetry_order
_atom_site_calc_flag
_atom_site_refinement_flags_posn
_atom_site_refinement_flags_adp
_atom_site_refinement_flags_occupancy
_atom_site_disorder_assembly
_atom_site_disorder_group
C1 C 0.2859(2) 0.11918(14) 0.45805(6) 0.0210(3) Uani 1 1 d . . . . .
C2 C 0.4901(2) 0.21770(14) 0.42475(6) 0.0210(3) Uani 1 1 d . . . . .
C3 C 0.6257(3) 0.32183(15) 0.45941(6) 0.0239(3) Uani 1 1 d . . . . .
H3 H 0.5914 0.3265 0.5061 0.029 Uiso 1 1 calc R U . . .
C4 C 0.8091(3) 0.41809(15) 0.42649(7) 0.0253(3) Uani 1 1 d . . . . .
H4 H 0.9005 0.4877 0.4508 0.030 Uiso 1 1 calc R U . . .
C5 C 0.8614(2) 0.41402(14) 0.35787(7) 0.0225(3) Uani 1 1 d . . . . .
C6 C 0.7292(3) 0.30660(16) 0.32324(7) 0.0259(3) Uani 1 1 d . . . . .
H6 H 0.7662 0.2999 0.2766 0.031 Uiso 1 1 calc R U . . .
C7 C 0.5469(3) 0.21118(15) 0.35631(7) 0.0247(3) Uani 1 1 d . . . . .
H7 H 0.4583 0.1397 0.3322 0.030 Uiso 1 1 calc R U . . .
C8 C 0.1234(3) 0.93542(16) 0.08330(7) 0.0306(3) Uani 1 1 d . . . . .
C9 C 0.2147(3) 0.88898(15) 0.14727(7) 0.0264(3) Uani 1 1 d . . . . .
C10 C 0.0754(3) 0.95755(16) 0.20476(7) 0.0273(3) Uani 1 1 d . . . . .
H10 H -0.0795 1.0316 0.2019 0.033 Uiso 1 1 calc R U . . .
C11 C 0.1594(3) 0.91950(15) 0.26549(7) 0.0251(3) Uani 1 1 d . . . . .
H11 H 0.0618 0.9669 0.3041 0.030 Uiso 1 1 calc R U . . .
C12 C 0.3892(3) 0.81067(14) 0.27049(7) 0.0230(3) Uani 1 1 d . . . . .
C13 C 0.5274(3) 0.74090(16) 0.21295(7) 0.0277(3) Uani 1 1 d . . . . .
H13 H 0.6816 0.6661 0.2156 0.033 Uiso 1 1 calc R U . . .
C14 C 0.4418(3) 0.77970(16) 0.15235(7) 0.0282(3) Uani 1 1 d . . . . .
H14 H 0.5380 0.7317 0.1137 0.034 Uiso 1 1 calc R U . . .
C15 C 0.4540(4) 0.2923(3) 0.15725(14) 0.0640(6) Uani 1 1 d . . . . .
H15A H 0.6076 0.3578 0.1519 0.096 Uiso 1 1 calc R U . . .
H15B H 0.4941 0.1952 0.1296 0.096 Uiso 1 1 calc R U . . .
H15C H 0.4186 0.2589 0.2035 0.096 Uiso 1 1 calc R U . . .
C16 C 0.2141(3) 0.39075(17) 0.13710(7) 0.0302(3) Uani 1 1 d . . . . .
C17 C 0.1974(6) 0.4215(3) 0.06574(10) 0.0759(8) Uani 1 1 d . . . . .
H17A H 0.1520 0.3226 0.0454 0.114 Uiso 1 1 calc R U . . .
H17B H 0.3708 0.4514 0.0445 0.114 Uiso 1 1 calc R U . . .
H17C H 0.0584 0.5108 0.0602 0.114 Uiso 1 1 calc R U . . .
N1 N 1.0254(2) 0.51900(14) 0.32401(6) 0.0283(3) Uani 1 1 d . . . . .
N2 N 0.4698(2) 0.76870(14) 0.33136(6) 0.0278(3) Uani 1 1 d . . . . .
O1 O 0.17672(18) 0.01895(11) 0.42896(4) 0.0246(2) Uani 1 1 d . . . . .
O2 O 0.22537(18) 0.14634(11) 0.52184(4) 0.0256(2) Uani 1 1 d . . . . .
H2 H 0.1019 0.0896 0.5369 0.038 Uiso 1 1 calc R U . . .
O3 O -0.0630(3) 1.04246(15) 0.07814(5) 0.0458(3) Uani 1 1 d . . . . .
O4 O 0.2511(3) 0.85734(14) 0.03204(5) 0.0445(3) Uani 1 1 d . . . . .
H4A H 0.1899 0.8943 -0.0024 0.067 Uiso 1 1 calc R U . . .
O5 O 0.0387(2) 0.44446(15) 0.17778(6) 0.0434(3) Uani 1 1 d . . . . .
H2A H 0.640(4) 0.721(2) 0.3302(9) 0.038(5) Uiso 1 1 d . . . . .
H2B H 0.412(4) 0.837(2) 0.3633(9) 0.038(5) Uiso 1 1 d . . . . .
H1A H 1.141(4) 0.563(2) 0.3460(9) 0.040(5) Uiso 1 1 d . . . . .
H1B H 1.070(4) 0.498(2) 0.2806(10) 0.040(5) Uiso 1 1 d . . . . .

loop_
_atom_site_aniso_label
_atom_site_aniso_U_11
_atom_site_aniso_U_22
_atom_site_aniso_U_33
_atom_site_aniso_U_23
_atom_site_aniso_U_13
_atom_site_aniso_U_12
C1 0.0212(6) 0.0193(5) 0.0218(6) 0.0024(5) -0.0027(5) 0.0017(4)
C2 0.0204(6) 0.0186(5) 0.0235(6) 0.0028(5) -0.0026(5) 0.0005(4)
C3 0.0263(6) 0.0241(6) 0.0212(6) 0.0013(5) -0.0041(5) -0.0010(5)
C4 0.0258(6) 0.0242(6) 0.0276(7) 0.0014(5) -0.0086(5) -0.0052(5)
C5 0.0194(6) 0.0193(6) 0.0281(7) 0.0039(5) -0.0028(5) 0.0007(4)
C6 0.0296(7) 0.0255(6) 0.0222(6) -0.0001(5) 0.0000(5) -0.0039(5)
C7 0.0278(6) 0.0221(6) 0.0247(6) -0.0015(5) -0.0030(5) -0.0048(5)
C8 0.0366(7) 0.0267(7) 0.0271(7) -0.0012(5) -0.0016(6) 0.0019(5)
C9 0.0304(7) 0.0225(6) 0.0263(7) -0.0010(5) -0.0025(6) -0.0026(5)
C10 0.0267(6) 0.0249(6) 0.0295(7) -0.0004(5) -0.0039(6) 0.0026(5)
C11 0.0248(6) 0.0242(6) 0.0251(7) -0.0028(5) 0.0012(5) -0.0009(5)
C12 0.0229(6) 0.0193(6) 0.0274(7) 0.0002(5) -0.0026(5) -0.0058(5)
C13 0.0247(6) 0.0242(6) 0.0334(7) -0.0029(5) -0.0028(6) 0.0013(5)
C14 0.0292(7) 0.0263(6) 0.0278(7) -0.0047(5) 0.0009(6) -0.0005(5)
C15 0.0301(8) 0.0553(11) 0.1070(19) -0.0164(11) -0.0116(10) 0.0027(8)
C16 0.0260(7) 0.0331(7) 0.0313(7) -0.0037(6) 0.0033(6) -0.0091(5)
C17 0.115(2) 0.0855(16) 0.0331(10) 0.0070(10) -0.0065(12) -0.0442(15)
N1 0.0262(6) 0.0298(6) 0.0297(6) 0.0045(5) -0.0024(5) -0.0092(5)
N2 0.0287(6) 0.0256(6) 0.0290(6) -0.0019(5) -0.0061(5) 0.0015(4)
O1 0.0251(4) 0.0247(4) 0.0238(5) -0.0006(3) 0.0009(4) -0.0061(3)
O2 0.0274(5) 0.0292(5) 0.0205(5) 0.0009(4) 0.0013(4) -0.0087(4)
O3 0.0557(7) 0.0484(7) 0.0283(6) -0.0015(5) -0.0061(5) 0.0228(5)
O4 0.0587(7) 0.0460(6) 0.0242(5) -0.0050(5) -0.0053(5) 0.0198(5)
O5 0.0327(6) 0.0506(7) 0.0436(7) -0.0087(5) 0.0100(5) -0.0022(5)

loop_
_atom_type_symbol
_atom_type_description
_atom_type_scat_dispersion_real
_atom_type_scat_dispersion_imag
_atom_type_scat_source
C C 0.0181 0.0091 'International Tables Vol C Tables 4.2.6.8 and 6.1.1.4'
H H 0.0000 0.0000 'International Tables Vol C Tables 4.2.6.8 and 6.1.1.4'
N N 0.0311 0.0180 'International Tables Vol C Tables 4.2.6.8 and 6.1.1.4'
O O 0.0492 0.0322 'International Tables Vol C Tables 4.2.6.8 and 6.1.1.4'

loop_
_geom_angle_atom_site_label_1
_geom_angle_atom_site_label_2
_geom_angle_atom_site_label_3
_geom_angle
_geom_angle_site_symmetry_1
_geom_angle_site_symmetry_3
_geom_angle_publ_flag
O1 C1 O2 122.08(11) . . ?
O1 C1 C2 122.88(11) . . ?
O2 C1 C2 115.03(11) . . ?
C7 C2 C3 118.59(11) . . ?
C7 C2 C1 119.41(11) . . ?
C3 C2 C1 121.97(11) . . ?
C4 C3 C2 120.72(12) . . ?
C4 C3 H3 119.6 . . ?
C2 C3 H3 119.6 . . ?
C3 C4 C5 120.60(12) . . ?
C3 C4 H4 119.7 . . ?
C5 C4 H4 119.7 . . ?
N1 C5 C4 121.28(12) . . ?
N1 C5 C6 120.03(12) . . ?
C4 C5 C6 118.57(12) . . ?
C7 C6 C5 120.49(12) . . ?
C7 C6 H6 119.8 . . ?
C5 C6 H6 119.8 . . ?
C6 C7 C2 120.99(12) . . ?
C6 C7 H7 119.5 . . ?
C2 C7 H7 119.5 . . ?
O3 C8 O4 122.06(13) . . ?
O3 C8 C9 121.84(13) . . ?
O4 C8 C9 116.10(12) . . ?
C10 C9 C14 118.77(12) . . ?
C10 C9 C8 119.49(12) . . ?
C14 C9 C8 121.73(13) . . ?
C11 C10 C9 120.99(12) . . ?
C11 C10 H10 119.5 . . ?
C9 C10 H10 119.5 . . ?
C10 C11 C12 120.20(12) . . ?
C10 C11 H11 119.9 . . ?
C12 C11 H11 119.9 . . ?
N2 C12 C13 120.72(12) . . ?
N2 C12 C11 120.42(12) . . ?
C13 C12 C11 118.82(12) . . ?
C14 C13 C12 120.57(12) . . ?
C14 C13 H13 119.7 . . ?
C12 C13 H13 119.7 . . ?
C13 C14 C9 120.65(13) . . ?
C13 C14 H14 119.7 . . ?
C9 C14 H14 119.7 . . ?
C16 C15 H15A 109.5 . . ?
C16 C15 H15B 109.5 . . ?
H15A C15 H15B 109.5 . . ?
C16 C15 H15C 109.5 . . ?
H15A C15 H15C 109.5 . . ?
H15B C15 H15C 109.5 . . ?
O5 C16 C15 120.44(17) . . ?
O5 C16 C17 121.00(18) . . ?
C15 C16 C17 118.56(19) . . ?
C16 C17 H17A 109.5 . . ?
C16 C17 H17B 109.5 . . ?
H17A C17 H17B 109.5 . . ?
C16 C17 H17C 109.5 . . ?
H17A C17 H17C 109.5 . . ?
H17B C17 H17C 109.5 . . ?
C5 N1 H1A 117.5(12) . . ?
C5 N1 H1B 115.5(12) . . ?
H1A N1 H1B 119.2(17) . . ?
C12 N2 H2A 114.8(12) . . ?
C12 N2 H2B 116.0(12) . . ?
H2A N2 H2B 117.6(17) . . ?
C1 O2 H2 109.5 . . ?
C8 O4 H4A 109.5 . . ?

loop_
_geom_bond_atom_site_label_1
_geom_bond_atom_site_label_2
_geom_bond_distance
_geom_bond_site_symmetry_2
_geom_bond_publ_flag
C1 O1 1.2333(15) . ?
C1 O2 1.3216(15) . ?
C1 C2 1.4679(17) . ?
C2 C7 1.3946(18) . ?
C2 C3 1.3979(18) . ?
C3 C4 1.3816(18) . ?
C3 H3 0.9500 . ?
C4 C5 1.3958(19) . ?
C4 H4 0.9500 . ?
C5 N1 1.3742(17) . ?
C5 C6 1.4057(18) . ?
C6 C7 1.3748(19) . ?
C6 H6 0.9500 . ?
C7 H7 0.9500 . ?
C8 O3 1.2372(18) . ?
C8 O4 1.3098(18) . ?
C8 C9 1.4662(19) . ?
C9 C10 1.396(2) . ?
C9 C14 1.3991(19) . ?
C10 C11 1.3767(19) . ?
C10 H10 0.9500 . ?
C11 C12 1.4069(18) . ?
C11 H11 0.9500 . ?
C12 N2 1.3793(17) . ?
C12 C13 1.3989(19) . ?
C13 C14 1.379(2) . ?
C13 H13 0.9500 . ?
C14 H14 0.9500 . ?
C15 C16 1.484(2) . ?
C15 H15A 0.9800 . ?
C15 H15B 0.9800 . ?
C15 H15C 0.9800 . ?
C16 O5 1.1985(18) . ?
C16 C17 1.485(2) . ?
C17 H17A 0.9800 . ?
C17 H17B 0.9800 . ?
C17 H17C 0.9800 . ?
N1 H1A 0.88(2) . ?
N1 H1B 0.91(2) . ?
N2 H2A 0.904(19) . ?
N2 H2B 0.88(2) . ?
O2 H2 0.8400 . ?
O4 H4A 0.8400 . ?

loop_
_geom_hbond_atom_site_label_D
_geom_hbond_atom_site_label_H
_geom_hbond_atom_site_label_A
_geom_hbond_distance_DH
_geom_hbond_distance_HA
_geom_hbond_distance_DA
_geom_hbond_angle_DHA
_geom_hbond_site_symmetry_A
C6 H6 O5 0.95 2.64 3.4153(18) 139.6 1_655
C13 H13 O5 0.95 2.50 3.3987(17) 156.8 1_655
C15 H15A O5 0.98 2.47 3.383(2) 155.5 1_655
C15 H15B O3 0.98 2.58 3.321(2) 132.8 1_645
O2 H2 O1 0.84 1.80 2.6397(12) 176.0 2_556
O4 H4A O3 0.84 1.79 2.6290(15) 175.6 2_575
N2 H2A N1 0.904(19) 2.43(2) 3.3018(17) 162.4(16) .
N2 H2B O1 0.88(2) 2.20(2) 3.0502(16) 165.0(16) 1_565
N1 H1A N2 0.88(2) 2.47(2) 3.2007(17) 140.3(15) 1_655
N1 H1B O5 0.91(2) 2.18(2) 3.0528(18) 161.7(17) 1_655

loop_
_geom_torsion_atom_site_label_1
_geom_torsion_atom_site_label_2
_geom_torsion_atom_site_label_3
_geom_torsion_atom_site_label_4
_geom_torsion
_geom_torsion_site_symmetry_1
_geom_torsion_site_symmetry_2
_geom_torsion_site_symmetry_3
_geom_torsion_site_symmetry_4
_geom_torsion_publ_flag
O1 C1 C2 C7 6.51(18) . . . . ?
O2 C1 C2 C7 -173.07(11) . . . . ?
O1 C1 C2 C3 -175.18(11) . . . . ?
O2 C1 C2 C3 5.24(16) . . . . ?
C7 C2 C3 C4 0.96(18) . . . . ?
C1 C2 C3 C4 -177.35(11) . . . . ?
C2 C3 C4 C5 0.42(19) . . . . ?
C3 C4 C5 N1 174.30(12) . . . . ?
C3 C4 C5 C6 -1.79(19) . . . . ?
N1 C5 C6 C7 -174.34(12) . . . . ?
C4 C5 C6 C7 1.80(19) . . . . ?
C5 C6 C7 C2 -0.4(2) . . . . ?
C3 C2 C7 C6 -0.95(19) . . . . ?
C1 C2 C7 C6 177.41(11) . . . . ?
O3 C8 C9 C10 5.1(2) . . . . ?
O4 C8 C9 C10 -175.08(13) . . . . ?
O3 C8 C9 C14 -173.60(14) . . . . ?
O4 C8 C9 C14 6.2(2) . . . . ?
C14 C9 C10 C11 0.2(2) . . . . ?
C8 C9 C10 C11 -178.49(12) . . . . ?
C9 C10 C11 C12 0.3(2) . . . . ?
C10 C11 C12 N2 -178.21(12) . . . . ?
C10 C11 C12 C13 -0.82(19) . . . . ?
N2 C12 C13 C14 178.19(12) . . . . ?
C11 C12 C13 C14 0.80(19) . . . . ?
C12 C13 C14 C9 -0.3(2) . . . . ?
C10 C9 C14 C13 -0.3(2) . . . . ?
C8 C9 C14 C13 178.44(12) . . . . ?
